data_2011069
loop_
_publ_author_name
'Wardell, James L.'
'Low, John Nicolson'
'Glidewell, Christopher'

_publ_section_title
;
 Bis(4-nitrophenyl) disulfide at 150K, a three-dimensional framework
 built from C---H&#x00B7;&#x00B7;&#x00B7;O hydrogen bonds and aromatic
 \p&#x00B7;&#x00B7;&#x00B7;\p stacking interactions
;
_journal_issue 6
_journal_name_full 'Acta Crystallographica Section C'
_journal_page_first 679
_journal_page_last 681
_journal_paper_doi 10.1107/S0108270100004649
_journal_volume 56
_journal_year 2000
_chemical_formula_moiety 'C12 H8 N2 O4 S2'
_chemical_formula_sum 'C12 H8 N2 O4 S2'
_chemical_formula_weight 308.34
_chemical_name_systematic
;
Bis-(4-nitrophenyl)disulfide
;
_space_group_IT_number 15
_symmetry_cell_setting monoclinic
_symmetry_space_group_name_Hall '-C 2yc'
_symmetry_space_group_name_H-M 'C 1 2/c 1'
_cell_angle_alpha 90.00
_cell_angle_beta 93.753(4)
_cell_angle_gamma 90.00
_cell_formula_units_Z 4
_cell_length_a 7.1167(7)
_cell_length_b 14.1692(15)
_cell_length_c 12.6473(14)
_cell_measurement_reflns_used 1411
_cell_measurement_temperature 150(2)
_cell_measurement_theta_max 27.49
_cell_measurement_theta_min 3.21
_cell_volume 1272.6(2)
_computing_cell_refinement 'DENZO (Otwinowski & Minor, 1997)'
_computing_data_collection 'KappaCCD Server Software (Enraf-Nonius, 1997)'
_computing_data_reduction 'DENZO (Otwinowski & Minor, 1997)'
_computing_molecular_graphics 'PLATON (Spek, 2000)'
_computing_publication_material 'SHELXL97 and WordPerfect macro PRPKAPPA (Ferguson, 1999)'
_computing_structure_refinement 'SHELXL97 (Sheldrick, 1997)'
_computing_structure_solution 'SHELXS97 (Sheldrick, 1997)'
_diffrn_ambient_temperature 150(2)
_diffrn_measured_fraction_theta_full .963
_diffrn_measured_fraction_theta_max .963
_diffrn_measurement_device_type KappaCCD
_diffrn_measurement_method '\f scans and \w scans with \k offsets'
_diffrn_radiation_monochromator graphite
_diffrn_radiation_source 'fine-focus sealed X-ray tube'
_diffrn_radiation_type MoK\a
_diffrn_radiation_wavelength .71073
_diffrn_reflns_av_R_equivalents .061
_diffrn_reflns_av_sigmaI/netI .0659
_diffrn_reflns_limit_h_max 8
_diffrn_reflns_limit_h_min -9
_diffrn_reflns_limit_k_max 18
_diffrn_reflns_limit_k_min -18
_diffrn_reflns_limit_l_max 16
_diffrn_reflns_limit_l_min -15
_diffrn_reflns_number 4579
_diffrn_reflns_theta_full 27.49
_diffrn_reflns_theta_max 27.49
_diffrn_reflns_theta_min 3.21
_diffrn_standards_decay_% negligible
_exptl_absorpt_coefficient_mu .433
_exptl_absorpt_correction_T_max .979
_exptl_absorpt_correction_T_min .958
_exptl_absorpt_correction_type multi-scan
_exptl_absorpt_process_details '(SORTAV; Blessing, 1995, 1997)'
_exptl_crystal_colour yellow
_exptl_crystal_density_diffrn 1.609
_exptl_crystal_density_method 'not measured'
_exptl_crystal_description plate
_exptl_crystal_F_000 632
_exptl_crystal_size_max .10
_exptl_crystal_size_mid .05
_exptl_crystal_size_min .05
_refine_diff_density_max .391
_refine_diff_density_min -.364
_refine_ls_extinction_method none
_refine_ls_goodness_of_fit_ref 1.082
_refine_ls_hydrogen_treatment constr
_refine_ls_matrix_type full
_refine_ls_number_parameters 91
_refine_ls_number_reflns 1411
_refine_ls_number_restraints 0
_refine_ls_restrained_S_all 1.082
_refine_ls_R_factor_all .070
_refine_ls_R_factor_gt .045
_refine_ls_shift/su_max .001
_refine_ls_shift/su_mean .000
_refine_ls_structure_factor_coef Fsqd
_refine_ls_weighting_details 'w = 1/[\s^2^(Fo^2^)+(0.0403P)^2^+0.5922P] where P = (Fo^2^+2Fc^2^)/3'
_refine_ls_weighting_scheme calc
_refine_ls_wR_factor_ref .107
_reflns_number_gt 1062
_reflns_number_total 1411
_reflns_threshold_expression I>2\s(I)
_cod_data_source_file sk1379.cif
_cod_data_source_block I
_cod_depositor_comments
;
The following automatic conversions were performed:

'_refine_ls_weighting_scheme' value 'w =
1/[\s^2^(Fo^2^)+(0.0403P)^2^+0.5922P] where P = (Fo^2^+2Fc^2^)/3' was
changed to 'calc'. New tag '_refine_ls_weighting_details' was
created. The value of the new tag was set to 'w =
1/[\s^2^(Fo^2^)+(0.0403P)^2^+0.5922P] where P = (Fo^2^+2Fc^2^)/3'.

Automatic conversion script
Id: cif_fix_values 3143 2015-03-26 13:38:13Z robertas 
;
_cod_original_sg_symbol_H-M 'C 2/c'
_cod_database_code 2011069
_cod_database_fobs_code 2011069

loop_
_symmetry_equiv_pos_as_xyz
'x, y, z'
'-x, y, -z+1/2'
'x+1/2, y+1/2, z'
'-x+1/2, y+1/2, -z+1/2'
'-x, -y, -z'
'x, -y, z-1/2'
'-x+1/2, -y+1/2, -z'
'x+1/2, -y+1/2, z-1/2'

loop_
_atom_site_label
_atom_site_fract_x
_atom_site_fract_y
_atom_site_fract_z
_atom_site_U_iso_or_equiv
_atom_site_adp_type
_atom_site_calc_flag
_atom_site_refinement_flags
_atom_site_occupancy
_atom_site_disorder_assembly
_atom_site_disorder_group
_atom_site_type_symbol
S1 .07390(8) .19515(4) .32141(4) .0282(2) Uani d . 1 . . S
C1 -.0343(3) .28198(15) .39887(16) .0243(5) Uani d . 1 . . C
C2 .0035(3) .27414(16) .50782(16) .0269(5) Uani d . 1 . . C
C3 -.0640(3) .34088(17) .57459(17) .0280(5) Uani d . 1 . . C
C4 -.1712(3) .41457(15) .53141(16) .0265(5) Uani d . 1 . . C
N4 -.2422(3) .48575(14) .60274(15) .0327(5) Uani d . 1 . . N
O41 -.2200(2) .47221(12) .69860(13) .0428(5) Uani d . 1 . . O
O42 -.3195(3) .55602(13) .56369(14) .0444(5) Uani d . 1 . . O
C5 -.2122(3) .42328(16) .42358(17) .0283(5) Uani d . 1 . . C
C6 -.1435(3) .35602(16) .35704(17) .0282(5) Uani d . 1 . . C
H2 .0760 .2226 .5361 .032 Uiso calc R 1 . . H
H3 -.0376 .3365 .6490 .034 Uiso calc R 1 . . H
H5 -.2862 .4745 .3957 .034 Uiso calc R 1 . . H
H6 -.1709 .3604 .2827 .034 Uiso calc R 1 . . H

loop_
_atom_site_aniso_label
_atom_site_aniso_U_11
_atom_site_aniso_U_22
_atom_site_aniso_U_33
_atom_site_aniso_U_12
_atom_site_aniso_U_13
_atom_site_aniso_U_23
S1 .0322(4) .0280(3) .0243(3) .0039(2) -.0002(2) -.0004(2)
C1 .0244(11) .0251(12) .0234(11) -.0041(9) .0025(9) -.0008(9)
C2 .0262(12) .0270(12) .0273(11) -.0020(10) .0004(9) .0029(10)
C3 .0298(12) .0316(12) .0226(11) -.0052(10) .0008(9) .0009(10)
C4 .0295(12) .0220(11) .0287(12) -.0049(9) .0071(9) -.0021(9)
N4 .0334(11) .0285(11) .0371(12) -.0067(9) .0102(9) -.0065(9)
O41 .0571(12) .0412(11) .0309(10) -.0053(9) .0099(8) -.0085(8)
O42 .0508(11) .0312(10) .0520(11) .0093(8) .0087(9) -.0049(9)
C5 .0272(12) .0258(12) .0323(12) .0010(9) .0058(9) .0053(10)
C6 .0293(12) .0307(13) .0243(11) -.0006(10) .0013(9) .0011(10)

loop_
_atom_type_symbol
_atom_type_description
_atom_type_scat_dispersion_real
_atom_type_scat_dispersion_imag
_atom_type_scat_source
C C .0033 .0016 'International Tables Vol C Tables 4.2.6.8 and 6.1.1.4'
H H .0000 .0000 'International Tables Vol C Tables 4.2.6.8 and 6.1.1.4'
N N .0061 .0033 'International Tables Vol C Tables 4.2.6.8 and 6.1.1.4'
O O .0106 .0060 'International Tables Vol C Tables 4.2.6.8 and 6.1.1.4'
S S .1246 .1234 'International Tables Vol C Tables 4.2.6.8 and 6.1.1.4'

loop_
_geom_angle_atom_site_label_1
_geom_angle_atom_site_label_2
_geom_angle_atom_site_label_3
_geom_angle_site_symmetry_3
_geom_angle
_geom_angle_publ_flag
C1 S1 S1 2_555 105.80(7) y
C6 C1 C2 . 120.3(2) no
C6 C1 S1 . 124.33(16) no
C2 C1 S1 . 115.31(16) no
C3 C2 C1 . 120.0(2) no
C3 C2 H2 . 120.0 no
C1 C2 H2 . 120.0 no
C2 C3 C4 . 118.82(19) no
C2 C3 H3 . 120.6 no
C4 C3 H3 . 120.6 no
C5 C4 C3 . 122.2(2) no
C5 C4 N4 . 119.2(2) no
C3 C4 N4 . 118.67(19) no
O41 N4 O42 . 123.4(2) y
O41 N4 C4 . 118.2(2) y
O42 N4 C4 . 118.4(2) y
C6 C5 C4 . 118.6(2) no
C6 C5 H5 . 120.7 no
C4 C5 H5 . 120.7 no
C5 C6 C1 . 120.0(2) no
C5 C6 H6 . 120.0 no
C1 C6 H6 . 120.0 no

loop_
_geom_bond_atom_site_label_1
_geom_bond_atom_site_label_2
_geom_bond_site_symmetry_2
_geom_bond_distance
_geom_bond_publ_flag
S1 S1 2_555 2.0299(8) y
S1 C1 . 1.779(2) y
C1 C6 . 1.389(3) no
C1 C2 . 1.391(3) no
C2 C3 . 1.375(3) no
C2 H2 . .9500 no
C3 C4 . 1.384(3) no
C3 H3 . .9500 no
C4 C5 . 1.381(3) no
C4 N4 . 1.465(3) y
N4 O41 . 1.227(3) y
N4 O42 . 1.226(3) y
C5 C6 . 1.382(3) no
C5 H5 . .9500 no
C6 H6 . .9500 no

loop_
_geom_hbond_atom_site_label_D
_geom_hbond_atom_site_label_H
_geom_hbond_atom_site_label_A
_geom_hbond_site_symmetry_A
_geom_hbond_distance_DH
_geom_hbond_distance_HA
_geom_hbond_distance_DA
_geom_hbond_angle_DHA
_geom_hbond_publ_flag
C2 H2 O42 3_545 .95 2.49 3.394(3) 158 yes

loop_
_geom_torsion_atom_site_label_1
_geom_torsion_atom_site_label_2
_geom_torsion_atom_site_label_3
_geom_torsion_atom_site_label_4
_geom_torsion_site_symmetry_1
_geom_torsion_site_symmetry_2
_geom_torsion
_geom_torsion_publ_flag
C1 S1 S1 C1 2_555 2_555 88.11(11) y
S1 S1 C1 C6 2_555 . -22.0(2) y
S1 S1 C1 C2 2_555 . 160.6(15) y
C6 C1 C2 C3 . . -1.3(3) no
S1 C1 C2 C3 . . 176.15(16) no
C1 C2 C3 C4 . . .8(3) no
C2 C3 C4 C5 . . -.1(3) no
C2 C3 C4 N4 . . -179.76(18) no
C5 C4 N4 O42 . . -7.4(3) no
C3 C4 N4 O41 . . -7.2(3) y
C3 C4 N4 O42 . . 172.3(2) y
C5 C4 N4 O41 . . 173.1(2) no
C3 C4 C5 C6 . . -.1(3) no
N4 C4 C5 C6 . . 179.62(19) no
C4 C5 C6 C1 . . -.5(3) no
C2 C1 C6 C5 . . 1.2(3) no
S1 C1 C6 C5 . . -176.05(16) no
